data_4025072
loop_
_publ_author_name
'Zhi-Long Hu'
'Wen-Jian Qian'
'Sheng Wang'
'Shaozhong Wang'
'Zhu-Jun Yao'

_publ_section_title
;
Construction of Multiring Frameworks by Metal-Free Cascade Reactions of
Stable Isochromenylium Tetrafluoroborate
;
_journal_name_full 'Journal of Organic Chemistry'
_journal_page_first 8787
_journal_page_last 8793
_journal_paper_doi 10.1021/jo902051g
_journal_volume 74
_journal_year 2009
_chemical_formula_sum 'C33 H30 O3'
_chemical_formula_weight 474.57
_chemical_name_systematic
; 
 ? 
;
_space_group_IT_number 14
_symmetry_cell_setting monoclinic
_symmetry_space_group_name_Hall '-P 2yn'
_symmetry_space_group_name_H-M 'P 1 21/n 1'
_atom_sites_solution_hydrogens geom
_atom_sites_solution_primary direct
_atom_sites_solution_secondary difmap
_audit_creation_method SHELXL-97
_cell_angle_alpha 90.00
_cell_angle_beta 95.058(2)
_cell_angle_gamma 90.00
_cell_formula_units_Z 4
_cell_length_a 9.7649(10)
_cell_length_b 21.734(2)
_cell_length_c 12.0813(12)
_cell_measurement_reflns_used 3595
_cell_measurement_temperature 293(2)
_cell_measurement_theta_max 47.953
_cell_measurement_theta_min 4.588
_cell_volume 2554.0(4)
_computing_cell_refinement 'Bruker SMART'
_computing_data_collection 'Bruker SMART'
_computing_data_reduction 'Bruker SHELXTL'
_computing_molecular_graphics 'Bruker SHELXTL'
_computing_publication_material 'Bruker SHELXTL'
_computing_structure_refinement 'SHELXL-97 (Sheldrick, 1997)'
_computing_structure_solution 'SHELXS-97 (Sheldrick, 1990)'
_diffrn_ambient_temperature 293(2)
_diffrn_measured_fraction_theta_full 0.998
_diffrn_measured_fraction_theta_max 0.998
_diffrn_measurement_device_type 'CCD area detector'
_diffrn_measurement_method 'phi and omega scans'
_diffrn_radiation_monochromator graphite
_diffrn_radiation_source 'fine-focus sealed tube'
_diffrn_radiation_type MoK\a
_diffrn_radiation_wavelength 0.71073
_diffrn_reflns_av_R_equivalents 0.0754
_diffrn_reflns_av_sigmaI/netI 0.0650
_diffrn_reflns_limit_h_max 12
_diffrn_reflns_limit_h_min -11
_diffrn_reflns_limit_k_max 26
_diffrn_reflns_limit_k_min -27
_diffrn_reflns_limit_l_max 15
_diffrn_reflns_limit_l_min -13
_diffrn_reflns_number 14841
_diffrn_reflns_theta_full 27.00
_diffrn_reflns_theta_max 27.00
_diffrn_reflns_theta_min 1.87
_exptl_absorpt_coefficient_mu 0.078
_exptl_absorpt_correction_T_max 1.0000
_exptl_absorpt_correction_T_min 0.7841
_exptl_absorpt_correction_type empirical
_exptl_absorpt_process_details sadabs
_exptl_crystal_colour colorless
_exptl_crystal_density_diffrn 1.234
_exptl_crystal_density_method 'not measured'
_exptl_crystal_description prismatic
_exptl_crystal_F_000 1008
_exptl_crystal_size_max 0.490
_exptl_crystal_size_mid 0.437
_exptl_crystal_size_min 0.381
_refine_diff_density_max 0.167
_refine_diff_density_min -0.171
_refine_diff_density_rms 0.033
_refine_ls_extinction_method none
_refine_ls_goodness_of_fit_ref 0.927
_refine_ls_hydrogen_treatment mixed
_refine_ls_matrix_type full
_refine_ls_number_parameters 343
_refine_ls_number_reflns 5571
_refine_ls_number_restraints 1
_refine_ls_restrained_S_all 0.929
_refine_ls_R_factor_all 0.0818
_refine_ls_R_factor_gt 0.0475
_refine_ls_shift/su_max 0.000
_refine_ls_shift/su_mean 0.000
_refine_ls_structure_factor_coef Fsqd
_refine_ls_weighting_details 'calc w=1/[\s^2^(Fo^2^)+(0.0612P)^2^+0.0000P] where P=(Fo^2^+2Fc^2^)/3'
_refine_ls_weighting_scheme calc
_refine_ls_wR_factor_gt 0.1183
_refine_ls_wR_factor_ref 0.1309
_reflns_number_gt 3216
_reflns_number_total 5571
_reflns_threshold_expression >2sigma(I)
_cod_data_source_file jo902051g_si_003.cif
_cod_data_source_block cd27368
_cod_depositor_comments
;
The following automatic conversions were performed:
'_symmetry_cell_setting' value 'Monoclinic' changed to 'monoclinic'
according to '/home/saulius/struct/CIF-dictionaries/cif_core.dic'
dictionary named 'cif_core.dic' version 2.4.1 from 2010-06-29.

Automatic conversion script
Id: cif_fix_enum 1527 2010-12-29 10:47:43Z saulius 
;
_cod_original_sg_symbol_H-M P2(1)/n
_cod_database_code 4025072

loop_
_symmetry_equiv_pos_as_xyz
'x, y, z'
'-x+1/2, y+1/2, -z+1/2'
'-x, -y, -z'
'x-1/2, -y-1/2, z-1/2'

loop_
_atom_site_label
_atom_site_type_symbol
_atom_site_fract_x
_atom_site_fract_y
_atom_site_fract_z
_atom_site_U_iso_or_equiv
_atom_site_adp_type
_atom_site_occupancy
_atom_site_symmetry_multiplicity
_atom_site_calc_flag
_atom_site_refinement_flags
_atom_site_disorder_assembly
_atom_site_disorder_group
O1 O 0.80083(12) 0.19713(6) -0.07198(10) 0.0698(4) Uani 1 1 d . . .
O2 O 0.89868(12) 0.24057(5) 0.12801(10) 0.0636(3) Uani 1 1 d . . .
O3 O 0.29504(12) 0.17029(6) 0.01466(13) 0.0842(4) Uani 1 1 d . . .
C1 C 0.42424(15) 0.08689(8) 0.09707(13) 0.0482(4) Uani 1 1 d D . .
C2 C 0.36830(17) 0.07545(8) 0.21221(14) 0.0529(4) Uani 1 1 d . . .
C3 C 0.39719(16) 0.13007(8) 0.29215(15) 0.0598(5) Uani 1 1 d . . .
H3A H 0.3547 0.1671 0.2600 0.072 Uiso 1 1 calc R . .
H3B H 0.3583 0.1219 0.3618 0.072 Uiso 1 1 calc R . .
C4 C 0.55153(17) 0.13936(8) 0.31298(14) 0.0509(4) Uani 1 1 d . . .
C5 C 0.60890(15) 0.14795(7) 0.20349(13) 0.0449(4) Uani 1 1 d . . .
C6 C 0.55345(15) 0.12575(7) 0.10332(13) 0.0455(4) Uani 1 1 d . . .
C7 C 0.61729(16) 0.14194(7) 0.00818(13) 0.0495(4) Uani 1 1 d . . .
H7 H 0.5818 0.1277 -0.0611 0.059 Uiso 1 1 calc R . .
C8 C 0.73293(16) 0.17907(7) 0.01661(14) 0.0507(4) Uani 1 1 d . . .
C9 C 0.78755(16) 0.20129(7) 0.12040(14) 0.0483(4) Uani 1 1 d . . .
C10 C 0.72319(16) 0.18629(7) 0.21303(13) 0.0459(4) Uani 1 1 d . . .
C11 C 0.75281(17) 0.20674(8) 0.33215(14) 0.0519(4) Uani 1 1 d . . .
C12 C 0.61061(18) 0.19546(8) 0.37788(15) 0.0605(5) Uani 1 1 d . . .
H12A H 0.6215 0.1870 0.4570 0.073 Uiso 1 1 calc R . .
H12B H 0.5512 0.2310 0.3648 0.073 Uiso 1 1 calc R . .
C13 C 0.30902(16) 0.11493(8) 0.02091(14) 0.0543(4) Uani 1 1 d . . .
C14 C 0.20975(15) 0.07346(8) -0.04333(13) 0.0504(4) Uani 1 1 d . . .
C15 C 0.11397(18) 0.09996(10) -0.12152(15) 0.0684(5) Uani 1 1 d . . .
H15 H 0.1116 0.1424 -0.1311 0.082 Uiso 1 1 calc R . .
C16 C 0.0224(2) 0.06279(12) -0.18492(17) 0.0813(6) Uani 1 1 d . . .
H16 H -0.0408 0.0801 -0.2380 0.098 Uiso 1 1 calc R . .
C17 C 0.0254(2) 0.00021(12) -0.16913(18) 0.0789(6) Uani 1 1 d . . .
H17 H -0.0367 -0.0246 -0.2115 0.095 Uiso 1 1 calc R . .
C18 C 0.11702(19) -0.02594(9) -0.09302(17) 0.0718(5) Uani 1 1 d . . .
H18 H 0.1178 -0.0684 -0.0833 0.086 Uiso 1 1 calc R . .
C19 C 0.20886(17) 0.01020(8) -0.03019(14) 0.0573(4) Uani 1 1 d . . .
H19 H 0.2716 -0.0081 0.0222 0.069 Uiso 1 1 calc R . .
C20 C 0.41585(16) 0.01517(7) 0.26628(13) 0.0501(4) Uani 1 1 d . . .
C21 C 0.33884(18) -0.01231(9) 0.34358(14) 0.0628(5) Uani 1 1 d . . .
H21 H 0.2578 0.0064 0.3608 0.075 Uiso 1 1 calc R . .
C22 C 0.3787(2) -0.06634(10) 0.39535(16) 0.0755(6) Uani 1 1 d . . .
H22 H 0.3246 -0.0836 0.4469 0.091 Uiso 1 1 calc R . .
C23 C 0.4976(2) -0.09509(9) 0.37170(16) 0.0732(5) Uani 1 1 d . . .
H23 H 0.5246 -0.1318 0.4066 0.088 Uiso 1 1 calc R . .
C24 C 0.5755(2) -0.06888(9) 0.29610(16) 0.0694(5) Uani 1 1 d . . .
H24 H 0.6564 -0.0880 0.2794 0.083 Uiso 1 1 calc R . .
C25 C 0.53589(17) -0.01435(8) 0.24402(14) 0.0602(5) Uani 1 1 d . . .
H25 H 0.5909 0.0028 0.1931 0.072 Uiso 1 1 calc R . .
C26 C 0.86765(17) 0.17073(7) 0.39556(13) 0.0506(4) Uani 1 1 d . . .
C27 C 0.9523(2) 0.19793(9) 0.47863(17) 0.0784(6) Uani 1 1 d . . .
H27 H 0.9400 0.2393 0.4949 0.094 Uiso 1 1 calc R . .
C28 C 1.0546(3) 0.16551(11) 0.5381(2) 0.1006(8) Uani 1 1 d . . .
H28 H 1.1098 0.1850 0.5941 0.121 Uiso 1 1 calc R . .
C29 C 1.0759(2) 0.10509(10) 0.51587(17) 0.0842(6) Uani 1 1 d . . .
H29 H 1.1464 0.0834 0.5553 0.101 Uiso 1 1 calc R . .
C30 C 0.99210(19) 0.07684(9) 0.43461(15) 0.0689(5) Uani 1 1 d . . .
H30 H 1.0039 0.0353 0.4200 0.083 Uiso 1 1 calc R . .
C31 C 0.89071(18) 0.10946(8) 0.37454(14) 0.0588(5) Uani 1 1 d . . .
H31 H 0.8362 0.0897 0.3183 0.071 Uiso 1 1 calc R . .
C32 C 0.7405(2) 0.18336(12) -0.17822(16) 0.0942(7) Uani 1 1 d . . .
H32A H 0.7342 0.1395 -0.1871 0.141 Uiso 1 1 calc R . .
H32B H 0.7958 0.2001 -0.2328 0.141 Uiso 1 1 calc R . .
H32C H 0.6501 0.2010 -0.1878 0.141 Uiso 1 1 calc R . .
C33 C 1.02598(18) 0.21017(10) 0.12649(18) 0.0774(6) Uani 1 1 d . . .
H33A H 1.0411 0.1846 0.1912 0.116 Uiso 1 1 calc R . .
H33B H 1.0984 0.2401 0.1263 0.116 Uiso 1 1 calc R . .
H33C H 1.0252 0.1852 0.0610 0.116 Uiso 1 1 calc R . .
H1 H 0.4436(15) 0.0467(6) 0.0626(12) 0.052(4) Uiso 1 1 d D . .
H2 H 0.2680(16) 0.0733(6) 0.2002(11) 0.051(4) Uiso 1 1 d . . .
H4 H 0.5920(14) 0.1028(7) 0.3494(11) 0.046(4) Uiso 1 1 d . . .
H11 H 0.7762(14) 0.2493(7) 0.3362(11) 0.044(4) Uiso 1 1 d . . .

loop_
_atom_site_aniso_label
_atom_site_aniso_U_11
_atom_site_aniso_U_22
_atom_site_aniso_U_33
_atom_site_aniso_U_23
_atom_site_aniso_U_13
_atom_site_aniso_U_12
O1 0.0635(8) 0.0915(9) 0.0543(8) 0.0128(7) 0.0040(6) -0.0214(7)
O2 0.0548(8) 0.0543(7) 0.0809(9) 0.0030(6) 0.0025(6) -0.0156(6)
O3 0.0589(8) 0.0523(8) 0.1366(13) 0.0192(8) -0.0183(8) -0.0031(6)
C1 0.0379(8) 0.0515(10) 0.0542(10) 0.0050(8) -0.0007(7) -0.0011(7)
C2 0.0331(9) 0.0604(11) 0.0647(11) 0.0065(8) 0.0022(7) -0.0006(8)
C3 0.0501(10) 0.0607(11) 0.0698(12) 0.0004(9) 0.0119(9) 0.0040(8)
C4 0.0491(10) 0.0494(10) 0.0542(11) -0.0021(8) 0.0053(8) 0.0032(8)
C5 0.0395(9) 0.0427(9) 0.0520(10) 0.0014(7) 0.0012(7) 0.0022(7)
C6 0.0376(8) 0.0438(9) 0.0541(10) 0.0060(7) -0.0017(7) -0.0001(7)
C7 0.0440(9) 0.0550(10) 0.0479(10) 0.0046(7) -0.0054(7) -0.0015(8)
C8 0.0435(9) 0.0540(10) 0.0540(10) 0.0108(8) 0.0015(8) -0.0035(8)
C9 0.0414(9) 0.0416(9) 0.0608(11) 0.0044(8) -0.0027(8) -0.0047(7)
C10 0.0441(9) 0.0382(8) 0.0542(10) 0.0006(7) -0.0019(7) 0.0020(7)
C11 0.0588(11) 0.0360(9) 0.0601(11) -0.0059(8) 0.0003(8) -0.0024(8)
C12 0.0633(12) 0.0566(11) 0.0620(11) -0.0107(8) 0.0075(9) 0.0060(9)
C13 0.0412(9) 0.0505(11) 0.0703(12) 0.0121(8) 0.0007(8) -0.0033(8)
C14 0.0365(8) 0.0642(11) 0.0500(10) 0.0020(8) 0.0017(7) -0.0026(8)
C15 0.0543(11) 0.0812(13) 0.0681(12) 0.0097(10) -0.0040(9) 0.0036(10)
C16 0.0543(12) 0.123(2) 0.0627(13) -0.0019(13) -0.0146(9) 0.0092(12)
C17 0.0511(12) 0.1103(18) 0.0744(14) -0.0280(13) 0.0004(10) -0.0090(12)
C18 0.0558(12) 0.0732(13) 0.0863(14) -0.0201(11) 0.0056(11) -0.0072(10)
C19 0.0436(10) 0.0619(11) 0.0659(12) -0.0023(9) 0.0022(8) -0.0021(8)
C20 0.0399(9) 0.0578(10) 0.0517(10) 0.0051(8) -0.0005(7) -0.0068(8)
C21 0.0514(10) 0.0758(13) 0.0615(12) 0.0088(10) 0.0069(9) -0.0036(9)
C22 0.0804(14) 0.0819(14) 0.0651(13) 0.0213(11) 0.0106(10) -0.0111(12)
C23 0.0823(15) 0.0673(13) 0.0677(13) 0.0178(10) -0.0055(11) 0.0011(11)
C24 0.0646(12) 0.0734(13) 0.0690(13) 0.0122(10) -0.0012(10) 0.0104(10)
C25 0.0497(10) 0.0693(12) 0.0623(12) 0.0141(9) 0.0088(8) 0.0033(9)
C26 0.0546(10) 0.0440(9) 0.0524(10) -0.0018(7) 0.0001(8) -0.0035(8)
C27 0.0906(15) 0.0535(11) 0.0850(14) -0.0122(10) -0.0265(12) -0.0031(10)
C28 0.1120(19) 0.0786(16) 0.1001(18) -0.0127(13) -0.0530(15) -0.0045(14)
C29 0.0809(15) 0.0837(16) 0.0824(15) 0.0025(12) -0.0238(12) 0.0107(12)
C30 0.0759(13) 0.0602(12) 0.0688(13) -0.0003(10) -0.0034(10) 0.0125(10)
C31 0.0637(11) 0.0530(10) 0.0573(11) -0.0073(8) -0.0080(8) 0.0041(9)
C32 0.0863(16) 0.140(2) 0.0559(13) 0.0179(13) 0.0038(11) -0.0226(14)
C33 0.0476(11) 0.0904(15) 0.0929(15) 0.0046(11) -0.0013(10) -0.0148(10)

loop_
_atom_type_symbol
_atom_type_description
_atom_type_scat_dispersion_real
_atom_type_scat_dispersion_imag
_atom_type_scat_source
C C 0.0033 0.0016 'International Tables Vol C Tables 4.2.6.8 and 6.1.1.4'
H H 0.0000 0.0000 'International Tables Vol C Tables 4.2.6.8 and 6.1.1.4'
O O 0.0106 0.0060 'International Tables Vol C Tables 4.2.6.8 and 6.1.1.4'

loop_
_geom_angle_atom_site_label_1
_geom_angle_atom_site_label_2
_geom_angle_atom_site_label_3
_geom_angle
_geom_angle_site_symmetry_1
_geom_angle_site_symmetry_3
_geom_angle_publ_flag
C8 O1 C32 117.66(14) . . ?
C9 O2 C33 113.53(13) . . ?
C6 C1 C13 112.10(13) . . ?
C6 C1 C2 113.60(13) . . ?
C13 C1 C2 107.81(13) . . ?
C6 C1 H1 108.9(9) . . ?
C13 C1 H1 104.9(9) . . ?
C2 C1 H1 109.2(9) . . ?
C20 C2 C3 111.29(14) . . ?
C20 C2 C1 113.81(13) . . ?
C3 C2 C1 112.17(13) . . ?
C20 C2 H2 106.6(9) . . ?
C3 C2 H2 104.8(8) . . ?
C1 C2 H2 107.5(8) . . ?
C4 C3 C2 109.29(13) . . ?
C4 C3 H3A 109.8 . . ?
C2 C3 H3A 109.8 . . ?
C4 C3 H3B 109.8 . . ?
C2 C3 H3B 109.8 . . ?
H3A C3 H3B 108.3 . . ?
C5 C4 C3 108.31(14) . . ?
C5 C4 C12 101.53(13) . . ?
C3 C4 C12 120.86(14) . . ?
C5 C4 H4 109.5(8) . . ?
C3 C4 H4 108.9(8) . . ?
C12 C4 H4 107.3(8) . . ?
C6 C5 C10 122.47(14) . . ?
C6 C5 C4 126.08(14) . . ?
C10 C5 C4 111.27(14) . . ?
C5 C6 C7 117.84(14) . . ?
C5 C6 C1 120.22(14) . . ?
C7 C6 C1 121.91(14) . . ?
C8 C7 C6 120.37(15) . . ?
C8 C7 H7 119.8 . . ?
C6 C7 H7 119.8 . . ?
O1 C8 C7 124.00(15) . . ?
O1 C8 C9 115.38(14) . . ?
C7 C8 C9 120.61(14) . . ?
C10 C9 O2 120.55(14) . . ?
C10 C9 C8 118.82(14) . . ?
O2 C9 C8 120.51(14) . . ?
C9 C10 C5 119.85(14) . . ?
C9 C10 C11 130.20(15) . . ?
C5 C10 C11 109.92(14) . . ?
C10 C11 C26 113.59(13) . . ?
C10 C11 C12 100.95(13) . . ?
C26 C11 C12 112.43(14) . . ?
C10 C11 H11 111.1(8) . . ?
C26 C11 H11 108.1(9) . . ?
C12 C11 H11 110.6(8) . . ?
C4 C12 C11 104.50(13) . . ?
C4 C12 H12A 110.9 . . ?
C11 C12 H12A 110.9 . . ?
C4 C12 H12B 110.9 . . ?
C11 C12 H12B 110.9 . . ?
H12A C12 H12B 108.9 . . ?
O3 C13 C14 120.21(15) . . ?
O3 C13 C1 120.65(15) . . ?
C14 C13 C1 119.11(14) . . ?
C19 C14 C15 118.53(16) . . ?
C19 C14 C13 123.46(15) . . ?
C15 C14 C13 118.01(16) . . ?
C16 C15 C14 119.7(2) . . ?
C16 C15 H15 120.1 . . ?
C14 C15 H15 120.1 . . ?
C17 C16 C15 119.75(19) . . ?
C17 C16 H16 120.1 . . ?
C15 C16 H16 120.1 . . ?
C18 C17 C16 121.07(19) . . ?
C18 C17 H17 119.5 . . ?
C16 C17 H17 119.5 . . ?
C17 C18 C19 119.9(2) . . ?
C17 C18 H18 120.1 . . ?
C19 C18 H18 120.1 . . ?
C18 C19 C14 121.09(18) . . ?
C18 C19 H19 119.5 . . ?
C14 C19 H19 119.5 . . ?
C25 C20 C21 116.80(16) . . ?
C25 C20 C2 123.29(14) . . ?
C21 C20 C2 119.90(15) . . ?
C22 C21 C20 121.88(17) . . ?
C22 C21 H21 119.1 . . ?
C20 C21 H21 119.1 . . ?
C23 C22 C21 120.46(17) . . ?
C23 C22 H22 119.8 . . ?
C21 C22 H22 119.8 . . ?
C24 C23 C22 118.83(18) . . ?
C24 C23 H23 120.6 . . ?
C22 C23 H23 120.6 . . ?
C23 C24 C25 120.86(18) . . ?
C23 C24 H24 119.6 . . ?
C25 C24 H24 119.6 . . ?
C24 C25 C20 121.17(16) . . ?
C24 C25 H25 119.4 . . ?
C20 C25 H25 119.4 . . ?
C27 C26 C31 116.87(16) . . ?
C27 C26 C11 121.08(15) . . ?
C31 C26 C11 122.04(15) . . ?
C28 C27 C26 121.59(18) . . ?
C28 C27 H27 119.2 . . ?
C26 C27 H27 119.2 . . ?
C29 C28 C27 120.7(2) . . ?
C29 C28 H28 119.7 . . ?
C27 C28 H28 119.7 . . ?
C28 C29 C30 118.85(19) . . ?
C28 C29 H29 120.6 . . ?
C30 C29 H29 120.6 . . ?
C29 C30 C31 120.42(18) . . ?
C29 C30 H30 119.8 . . ?
C31 C30 H30 119.8 . . ?
C30 C31 C26 121.59(17) . . ?
C30 C31 H31 119.2 . . ?
C26 C31 H31 119.2 . . ?
O1 C32 H32A 109.5 . . ?
O1 C32 H32B 109.5 . . ?
H32A C32 H32B 109.5 . . ?
O1 C32 H32C 109.5 . . ?
H32A C32 H32C 109.5 . . ?
H32B C32 H32C 109.5 . . ?
O2 C33 H33A 109.5 . . ?
O2 C33 H33B 109.5 . . ?
H33A C33 H33B 109.5 . . ?
O2 C33 H33C 109.5 . . ?
H33A C33 H33C 109.5 . . ?
H33B C33 H33C 109.5 . . ?

loop_
_geom_bond_atom_site_label_1
_geom_bond_atom_site_label_2
_geom_bond_distance
_geom_bond_site_symmetry_2
_geom_bond_publ_flag
O1 C8 1.3653(19) . ?
O1 C32 1.397(2) . ?
O2 C9 1.3774(17) . ?
O2 C33 1.409(2) . ?
O3 C13 1.2127(19) . ?
C1 C6 1.515(2) . ?
C1 C13 1.517(2) . ?
C1 C2 1.559(2) . ?
C1 H1 0.994(12) . ?
C2 C20 1.518(2) . ?
C2 C3 1.541(2) . ?
C2 H2 0.978(15) . ?
C3 C4 1.519(2) . ?
C3 H3A 0.9700 . ?
C3 H3B 0.9700 . ?
C4 C5 1.493(2) . ?
C4 C12 1.534(2) . ?
C4 H4 0.975(15) . ?
C5 C6 1.369(2) . ?
C5 C10 1.389(2) . ?
C6 C7 1.400(2) . ?
C7 C8 1.384(2) . ?
C7 H7 0.9300 . ?
C8 C9 1.404(2) . ?
C9 C10 1.370(2) . ?
C10 C11 1.510(2) . ?
C11 C26 1.518(2) . ?
C11 C12 1.558(2) . ?
C11 H11 0.953(15) . ?
C12 H12A 0.9700 . ?
C12 H12B 0.9700 . ?
C13 C14 1.491(2) . ?
C14 C19 1.384(2) . ?
C14 C15 1.394(2) . ?
C15 C16 1.385(3) . ?
C15 H15 0.9300 . ?
C16 C17 1.373(3) . ?
C16 H16 0.9300 . ?
C17 C18 1.350(3) . ?
C17 H17 0.9300 . ?
C18 C19 1.370(2) . ?
C18 H18 0.9300 . ?
C19 H19 0.9300 . ?
C20 C25 1.383(2) . ?
C20 C21 1.385(2) . ?
C21 C22 1.371(3) . ?
C21 H21 0.9300 . ?
C22 C23 1.371(3) . ?
C22 H22 0.9300 . ?
C23 C24 1.364(3) . ?
C23 H23 0.9300 . ?
C24 C25 1.381(2) . ?
C24 H24 0.9300 . ?
C25 H25 0.9300 . ?
C26 C27 1.376(2) . ?
C26 C31 1.378(2) . ?
C27 C28 1.372(3) . ?
C27 H27 0.9300 . ?
C28 C29 1.360(3) . ?
C28 H28 0.9300 . ?
C29 C30 1.367(3) . ?
C29 H29 0.9300 . ?
C30 C31 1.372(2) . ?
C30 H30 0.9300 . ?
C31 H31 0.9300 . ?
C32 H32A 0.9600 . ?
C32 H32B 0.9600 . ?
C32 H32C 0.9600 . ?
C33 H33A 0.9600 . ?
C33 H33B 0.9600 . ?
C33 H33C 0.9600 . ?

loop_
_geom_torsion_atom_site_label_1
_geom_torsion_atom_site_label_2
_geom_torsion_atom_site_label_3
_geom_torsion_atom_site_label_4
_geom_torsion
_geom_torsion_site_symmetry_1
_geom_torsion_site_symmetry_2
_geom_torsion_site_symmetry_3
_geom_torsion_site_symmetry_4
_geom_torsion_publ_flag
C6 C1 C2 C20 -95.21(16) . . . . ?
C13 C1 C2 C20 139.91(14) . . . . ?
C6 C1 C2 C3 32.25(18) . . . . ?
C13 C1 C2 C3 -92.62(16) . . . . ?
C20 C2 C3 C4 67.41(17) . . . . ?
C1 C2 C3 C4 -61.39(18) . . . . ?
C2 C3 C4 C5 56.04(17) . . . . ?
C2 C3 C4 C12 172.34(15) . . . . ?
C3 C4 C5 C6 -26.4(2) . . . . ?
C12 C4 C5 C6 -154.62(15) . . . . ?
C3 C4 C5 C10 148.86(13) . . . . ?
C12 C4 C5 C10 20.62(17) . . . . ?
C10 C5 C6 C7 1.2(2) . . . . ?
C4 C5 C6 C7 175.90(14) . . . . ?
C10 C5 C6 C1 -176.71(14) . . . . ?
C4 C5 C6 C1 -2.0(2) . . . . ?
C13 C1 C6 C5 121.60(16) . . . . ?
C2 C1 C6 C5 -0.9(2) . . . . ?
C13 C1 C6 C7 -56.2(2) . . . . ?
C2 C1 C6 C7 -178.71(14) . . . . ?
C5 C6 C7 C8 0.2(2) . . . . ?
C1 C6 C7 C8 178.04(14) . . . . ?
C32 O1 C8 C7 7.9(3) . . . . ?
C32 O1 C8 C9 -171.54(17) . . . . ?
C6 C7 C8 O1 -179.74(14) . . . . ?
C6 C7 C8 C9 -0.3(2) . . . . ?
C33 O2 C9 C10 102.05(18) . . . . ?
C33 O2 C9 C8 -82.04(18) . . . . ?
O1 C8 C9 C10 178.54(13) . . . . ?
C7 C8 C9 C10 -0.9(2) . . . . ?
O1 C8 C9 O2 2.6(2) . . . . ?
C7 C8 C9 O2 -176.91(14) . . . . ?
O2 C9 C10 C5 178.23(13) . . . . ?
C8 C9 C10 C5 2.3(2) . . . . ?
O2 C9 C10 C11 0.5(2) . . . . ?
C8 C9 C10 C11 -175.46(15) . . . . ?
C6 C5 C10 C9 -2.4(2) . . . . ?
C4 C5 C10 C9 -177.88(14) . . . . ?
C6 C5 C10 C11 175.70(14) . . . . ?
C4 C5 C10 C11 0.26(17) . . . . ?
C9 C10 C11 C26 -82.2(2) . . . . ?
C5 C10 C11 C26 99.93(16) . . . . ?
C9 C10 C11 C12 157.25(16) . . . . ?
C5 C10 C11 C12 -20.64(16) . . . . ?
C5 C4 C12 C11 -32.56(16) . . . . ?
C3 C4 C12 C11 -152.26(15) . . . . ?
C10 C11 C12 C4 32.64(16) . . . . ?
C26 C11 C12 C4 -88.75(17) . . . . ?
C6 C1 C13 O3 -35.0(2) . . . . ?
C2 C1 C13 O3 90.80(19) . . . . ?
C6 C1 C13 C14 147.24(14) . . . . ?
C2 C1 C13 C14 -87.00(18) . . . . ?
O3 C13 C14 C19 -171.79(16) . . . . ?
C1 C13 C14 C19 6.0(2) . . . . ?
O3 C13 C14 C15 8.9(2) . . . . ?
C1 C13 C14 C15 -173.25(15) . . . . ?
C19 C14 C15 C16 -1.0(3) . . . . ?
C13 C14 C15 C16 178.28(16) . . . . ?
C14 C15 C16 C17 1.0(3) . . . . ?
C15 C16 C17 C18 -0.4(3) . . . . ?
C16 C17 C18 C19 0.0(3) . . . . ?
C17 C18 C19 C14 -0.1(3) . . . . ?
C15 C14 C19 C18 0.6(2) . . . . ?
C13 C14 C19 C18 -178.68(16) . . . . ?
C3 C2 C20 C25 -102.50(18) . . . . ?
C1 C2 C20 C25 25.4(2) . . . . ?
C3 C2 C20 C21 76.32(19) . . . . ?
C1 C2 C20 C21 -155.76(15) . . . . ?
C25 C20 C21 C22 -0.4(3) . . . . ?
C2 C20 C21 C22 -179.25(16) . . . . ?
C20 C21 C22 C23 0.0(3) . . . . ?
C21 C22 C23 C24 0.2(3) . . . . ?
C22 C23 C24 C25 0.0(3) . . . . ?
C23 C24 C25 C20 -0.4(3) . . . . ?
C21 C20 C25 C24 0.5(3) . . . . ?
C2 C20 C25 C24 179.40(16) . . . . ?
C10 C11 C26 C27 148.23(17) . . . . ?
C12 C11 C26 C27 -97.9(2) . . . . ?
C10 C11 C26 C31 -33.0(2) . . . . ?
C12 C11 C26 C31 80.9(2) . . . . ?
C31 C26 C27 C28 -0.3(3) . . . . ?
C11 C26 C27 C28 178.6(2) . . . . ?
C26 C27 C28 C29 0.4(4) . . . . ?
C27 C28 C29 C30 -1.2(4) . . . . ?
C28 C29 C30 C31 1.8(3) . . . . ?
C29 C30 C31 C26 -1.7(3) . . . . ?
C27 C26 C31 C30 0.9(3) . . . . ?
C11 C26 C31 C30 -177.98(17) . . . . ?
